data_4310491
loop_
_publ_author_name
'Shi-bin Wang'
'Guang-ming Yang'
'Dai-zheng Liao'
'Li-cun Li'

_publ_section_title
;
 [Cu(L)Mn(N3)2]n: The First Complex Containing Both Macrocyclic Oxamido
 and Alternate (\m-1,1 and \m-1,3) Azido Bridges
;
_journal_name_full 'Inorganic Chemistry'
_journal_page_first 852
_journal_page_last 854
_journal_paper_doi 10.1021/ic030085f
_journal_volume 43
_journal_year 2004
_chemical_formula_sum 'C20 H18 Cu Mn N10 O2'
_chemical_formula_weight 548.92
_chemical_name_systematic
;
  ?
;
_space_group_IT_number 14
_symmetry_cell_setting monoclinic
_symmetry_space_group_name_Hall '-P 2ybc'
_symmetry_space_group_name_H-M 'P 1 21/c 1'
_atom_sites_solution_hydrogens geom
_atom_sites_solution_primary direct
_atom_sites_solution_secondary difmap
_audit_creation_method SHELXL-97
_cell_angle_alpha 90.00
_cell_angle_beta 100.360(6)
_cell_angle_gamma 90.00
_cell_formula_units_Z 4
_cell_length_a 7.912(3)
_cell_length_b 19.622(7)
_cell_length_c 14.308(5)
_cell_measurement_reflns_used 769
_cell_measurement_temperature 293(2)
_cell_measurement_theta_max 23.54
_cell_measurement_theta_min 3.34
_cell_volume 2185.1(14)
_computing_cell_refinement 'Bruker SMART'
_computing_data_collection 'Bruker SMART'
_computing_data_reduction 'Bruker SAINT'
_computing_molecular_graphics 'Bruker SHELXTL'
_computing_publication_material 'Bruker SHELXTL'
_computing_structure_refinement 'SHELXL-97 (Sheldrick, 1997)'
_computing_structure_solution 'SHELXS-97 (Sheldrick, 1990)'
_diffrn_ambient_temperature 293(2)
_diffrn_measured_fraction_theta_full 0.994
_diffrn_measured_fraction_theta_max 0.994
_diffrn_measurement_device_type 'CCD area detector'
_diffrn_measurement_method 'phi and omega scans'
_diffrn_radiation_monochromator graphite
_diffrn_radiation_source 'fine-focus sealed tube'
_diffrn_radiation_type MoK\a
_diffrn_radiation_wavelength 0.71073
_diffrn_reflns_av_R_equivalents 0.0446
_diffrn_reflns_av_sigmaI/netI 0.0586
_diffrn_reflns_limit_h_max 9
_diffrn_reflns_limit_h_min -9
_diffrn_reflns_limit_k_max 24
_diffrn_reflns_limit_k_min -21
_diffrn_reflns_limit_l_max 17
_diffrn_reflns_limit_l_min -17
_diffrn_reflns_number 12298
_diffrn_reflns_theta_full 26.43
_diffrn_reflns_theta_max 26.43
_diffrn_reflns_theta_min 1.78
_exptl_absorpt_coefficient_mu 1.593
_exptl_absorpt_correction_T_max 1.000000
_exptl_absorpt_correction_T_min 0.754744
_exptl_absorpt_correction_type multi-scan
_exptl_absorpt_process_details SADABS
_exptl_crystal_colour deep_red
_exptl_crystal_density_diffrn 1.669
_exptl_crystal_density_meas 0
_exptl_crystal_density_method 'not measured'
_exptl_crystal_description cuboid
_exptl_crystal_F_000 1112
_exptl_crystal_size_max 0.40
_exptl_crystal_size_mid 0.18
_exptl_crystal_size_min 0.14
_refine_diff_density_max 0.369
_refine_diff_density_min -0.429
_refine_diff_density_rms 0.080
_refine_ls_extinction_method none
_refine_ls_goodness_of_fit_ref 1.016
_refine_ls_hydrogen_treatment constr
_refine_ls_matrix_type full
_refine_ls_number_parameters 307
_refine_ls_number_reflns 4462
_refine_ls_number_restraints 0
_refine_ls_restrained_S_all 1.016
_refine_ls_R_factor_all 0.0697
_refine_ls_R_factor_gt 0.0389
_refine_ls_shift/su_max 0.001
_refine_ls_shift/su_mean 0.000
_refine_ls_structure_factor_coef Fsqd
_refine_ls_weighting_details 'calc w=1/[\s^2^(Fo^2^)+(0.0289P)^2^+0.6083P] where P=(Fo^2^+2Fc^2^)/3'
_refine_ls_weighting_scheme calc
_refine_ls_wR_factor_gt 0.0706
_refine_ls_wR_factor_ref 0.0783
_reflns_number_gt 3182
_reflns_number_total 4462
_reflns_threshold_expression >2sigma(I)
_cod_data_source_file ic030085f.cif
_cod_data_source_block 020830a
_cod_depositor_comments
;
The following automatic conversions were performed:
'_symmetry_cell_setting' value 'Monoclinic' changed to 'monoclinic'
according to '/home/saulius/struct/CIF-dictionaries/cif_core.dic'
dictionary named 'cif_core.dic' version 2.4.1 from
2010-06-29.

'_exptl_absorpt_correction_type' value 'MULTI-SCAN' changed
to 'multi-scan' according to
'/home/saulius/struct/CIF-dictionaries/cif_core.dic' dictionary named
'cif_core.dic' version 2.4.1 from 2010-06-29.

Automatic conversion script
Id: cif_fix_enum 1527 2010-12-29 10:47:43Z saulius 
;
_cod_original_cell_volume 2185.2(12)
_cod_database_code 4310491

loop_
_symmetry_equiv_pos_as_xyz
'x, y, z'
'-x, y+1/2, -z+1/2'
'-x, -y, -z'
'x, -y-1/2, z-1/2'

loop_
_atom_site_label
_atom_site_type_symbol
_atom_site_fract_x
_atom_site_fract_y
_atom_site_fract_z
_atom_site_U_iso_or_equiv
_atom_site_adp_type
_atom_site_occupancy
_atom_site_symmetry_multiplicity
_atom_site_calc_flag
_atom_site_refinement_flags
_atom_site_disorder_assembly
_atom_site_disorder_group
Cu1 Cu 0.45103(5) 0.639842(18) 0.40984(2) 0.02880(11) Uani 1 1 d . . .
Mn1 Mn 0.33764(6) 0.51544(2) 0.05979(3) 0.02662(12) Uani 1 1 d . . .
O1 O 0.4906(3) 0.59544(10) 0.14474(13) 0.0309(5) Uani 1 1 d . . .
O2 O 0.3026(3) 0.50033(11) 0.20916(14) 0.0417(6) Uani 1 1 d . . .
N1 N 0.5485(3) 0.64286(12) 0.29536(16) 0.0280(6) Uani 1 1 d . . .
N2 N 0.4849(3) 0.74033(12) 0.42759(17) 0.0349(6) Uani 1 1 d . . .
N3 N 0.4325(3) 0.61827(12) 0.54016(16) 0.0288(6) Uani 1 1 d . . .
N4 N 0.3379(3) 0.55544(12) 0.35596(15) 0.0247(5) Uani 1 1 d . . .
N5 N 0.4204(3) 0.54430(13) -0.07375(17) 0.0330(6) Uani 1 1 d . . .
N6 N 0.3336(4) 0.56230(15) -0.14560(19) 0.0413(7) Uani 1 1 d . . .
N7 N 0.2503(5) 0.5817(2) -0.2149(2) 0.0924(14) Uani 1 1 d . . .
N8 N 0.1792(4) 0.42719(14) 0.0107(2) 0.0474(8) Uani 1 1 d . . .
N9 N 0.0314(4) 0.42210(12) -0.01296(18) 0.0347(6) Uani 1 1 d . . .
N10 N -0.1159(4) 0.41355(15) -0.0367(2) 0.0591(9) Uani 1 1 d . . .
C1 C 0.6901(4) 0.68370(16) 0.2841(2) 0.0315(7) Uani 1 1 d . . .
C2 C 0.8070(4) 0.66300(19) 0.2268(2) 0.0439(9) Uani 1 1 d . . .
H2A H 0.7864 0.6237 0.1903 0.053 Uiso 1 1 calc R . .
C3 C 0.9532(5) 0.7014(2) 0.2250(3) 0.0575(11) Uani 1 1 d . . .
H3A H 1.0323 0.6868 0.1884 0.069 Uiso 1 1 calc R . .
C4 C 0.9836(5) 0.7609(2) 0.2762(3) 0.0627(12) Uani 1 1 d . . .
H4A H 1.0824 0.7861 0.2741 0.075 Uiso 1 1 calc R . .
C5 C 0.8685(5) 0.78278(19) 0.3303(2) 0.0527(10) Uani 1 1 d . . .
H5A H 0.8880 0.8238 0.3630 0.063 Uiso 1 1 calc R . .
C6 C 0.7209(4) 0.74434(17) 0.3372(2) 0.0372(8) Uani 1 1 d . . .
C7 C 0.6055(4) 0.77152(17) 0.3960(2) 0.0400(8) Uani 1 1 d . . .
H7A H 0.6208 0.8172 0.4128 0.048 Uiso 1 1 calc R . .
C8 C 0.3743(5) 0.78471(16) 0.4766(2) 0.0458(9) Uani 1 1 d . . .
H8A H 0.3019 0.8123 0.4293 0.055 Uiso 1 1 calc R . .
H8B H 0.4477 0.8154 0.5189 0.055 Uiso 1 1 calc R . .
C9 C 0.2610(5) 0.74652(17) 0.5334(2) 0.0447(9) Uani 1 1 d . . .
H9A H 0.2046 0.7097 0.4946 0.054 Uiso 1 1 calc R . .
H9B H 0.1722 0.7773 0.5467 0.054 Uiso 1 1 calc R . .
C10 C 0.3530(4) 0.71688(17) 0.6267(2) 0.0424(9) Uani 1 1 d . . .
H10A H 0.2697 0.6934 0.6572 0.051 Uiso 1 1 calc R . .
H10B H 0.4007 0.7540 0.6680 0.051 Uiso 1 1 calc R . .
C11 C 0.4962(4) 0.66762(17) 0.6165(2) 0.0363(8) Uani 1 1 d . . .
H11A H 0.5937 0.6924 0.6011 0.044 Uiso 1 1 calc R . .
H11B H 0.5335 0.6437 0.6760 0.044 Uiso 1 1 calc R . .
C12 C 0.3627(4) 0.56408(15) 0.5646(2) 0.0295(7) Uani 1 1 d . . .
H12A H 0.3693 0.5581 0.6297 0.035 Uiso 1 1 calc R . .
C13 C 0.2746(4) 0.51046(15) 0.5050(2) 0.0267(7) Uani 1 1 d . . .
C14 C 0.2011(4) 0.45950(15) 0.5544(2) 0.0335(7) Uani 1 1 d . . .
H14A H 0.2146 0.4622 0.6202 0.040 Uiso 1 1 calc R . .
C15 C 0.1107(4) 0.40622(16) 0.5086(2) 0.0385(8) Uani 1 1 d . . .
H15A H 0.0663 0.3724 0.5428 0.046 Uiso 1 1 calc R . .
C16 C 0.0861(4) 0.40344(17) 0.4101(2) 0.0400(8) Uani 1 1 d . . .
H16A H 0.0223 0.3680 0.3780 0.048 Uiso 1 1 calc R . .
C17 C 0.1560(4) 0.45301(16) 0.3590(2) 0.0348(8) Uani 1 1 d . . .
H17A H 0.1363 0.4505 0.2930 0.042 Uiso 1 1 calc R . .
C18 C 0.2550(4) 0.50642(14) 0.40422(19) 0.0249(6) Uani 1 1 d . . .
C19 C 0.3576(4) 0.54674(15) 0.26588(19) 0.0266(7) Uani 1 1 d . . .
C20 C 0.4733(4) 0.59964(14) 0.22947(19) 0.0260(7) Uani 1 1 d . . .

loop_
_atom_site_aniso_label
_atom_site_aniso_U_11
_atom_site_aniso_U_22
_atom_site_aniso_U_33
_atom_site_aniso_U_23
_atom_site_aniso_U_13
_atom_site_aniso_U_12
Cu1 0.0387(2) 0.0261(2) 0.02319(19) -0.00481(17) 0.00985(16) -0.00493(17)
Mn1 0.0289(3) 0.0297(3) 0.0219(2) -0.0033(2) 0.00617(19) -0.0023(2)
O1 0.0397(13) 0.0344(12) 0.0198(11) -0.0035(10) 0.0090(9) -0.0081(10)
O2 0.0629(16) 0.0393(13) 0.0275(12) -0.0109(10) 0.0205(11) -0.0225(11)
N1 0.0338(14) 0.0279(14) 0.0225(13) -0.0027(11) 0.0060(11) -0.0077(11)
N2 0.0480(18) 0.0252(14) 0.0318(15) -0.0052(12) 0.0076(13) -0.0028(12)
N3 0.0338(15) 0.0297(14) 0.0230(13) -0.0031(11) 0.0054(11) 0.0037(11)
N4 0.0300(14) 0.0250(13) 0.0206(12) -0.0018(11) 0.0084(11) -0.0019(11)
N5 0.0341(16) 0.0426(16) 0.0222(14) 0.0038(12) 0.0048(12) 0.0086(12)
N6 0.0443(18) 0.0535(19) 0.0264(15) -0.0001(14) 0.0077(14) 0.0111(14)
N7 0.090(3) 0.149(4) 0.0348(19) 0.021(2) -0.0001(19) 0.046(3)
N8 0.0314(17) 0.0398(17) 0.067(2) -0.0105(15) -0.0008(15) -0.0047(13)
N9 0.0434(19) 0.0222(14) 0.0403(16) -0.0035(12) 0.0124(14) 0.0001(13)
N10 0.0288(18) 0.0396(18) 0.107(3) -0.0077(19) 0.0082(18) 0.0032(14)
C1 0.0359(18) 0.0370(19) 0.0202(15) 0.0023(14) 0.0011(14) -0.0094(15)
C2 0.045(2) 0.056(2) 0.0337(19) -0.0116(17) 0.0145(16) -0.0171(17)
C3 0.052(2) 0.084(3) 0.042(2) -0.007(2) 0.0212(19) -0.023(2)
C4 0.057(3) 0.087(3) 0.045(2) 0.001(2) 0.013(2) -0.040(2)
C5 0.064(3) 0.056(2) 0.038(2) -0.0044(19) 0.0083(19) -0.032(2)
C6 0.046(2) 0.0373(19) 0.0268(17) 0.0039(15) 0.0032(15) -0.0102(16)
C7 0.056(2) 0.0293(18) 0.0335(18) -0.0062(16) 0.0042(16) -0.0114(16)
C8 0.065(2) 0.0272(18) 0.046(2) -0.0094(16) 0.0122(18) 0.0038(17)
C9 0.050(2) 0.0344(19) 0.052(2) -0.0123(17) 0.0151(18) 0.0071(16)
C10 0.054(2) 0.039(2) 0.0365(19) -0.0145(16) 0.0156(17) -0.0041(17)
C11 0.041(2) 0.0427(19) 0.0238(16) -0.0093(15) 0.0025(14) -0.0046(16)
C12 0.0362(19) 0.0309(18) 0.0222(15) 0.0006(14) 0.0071(14) 0.0066(14)
C13 0.0277(16) 0.0273(16) 0.0268(16) 0.0017(14) 0.0092(13) 0.0060(13)
C14 0.0374(19) 0.0365(19) 0.0284(17) 0.0054(15) 0.0105(15) 0.0051(15)
C15 0.041(2) 0.0341(19) 0.043(2) 0.0097(16) 0.0135(16) -0.0020(15)
C16 0.037(2) 0.040(2) 0.046(2) -0.0008(17) 0.0132(16) -0.0111(15)
C17 0.0338(19) 0.0412(19) 0.0298(17) -0.0026(15) 0.0068(14) -0.0069(15)
C18 0.0255(16) 0.0244(16) 0.0269(16) 0.0002(13) 0.0101(13) 0.0050(12)
C19 0.0323(17) 0.0264(16) 0.0215(15) -0.0017(13) 0.0063(13) -0.0009(13)
C20 0.0298(17) 0.0258(17) 0.0231(16) 0.0011(13) 0.0063(13) 0.0007(13)

loop_
_atom_type_symbol
_atom_type_description
_atom_type_scat_dispersion_real
_atom_type_scat_dispersion_imag
_atom_type_scat_source
C C 0.0033 0.0016 'International Tables Vol C Tables 4.2.6.8 and 6.1.1.4'
H H 0.0000 0.0000 'International Tables Vol C Tables 4.2.6.8 and 6.1.1.4'
N N 0.0061 0.0033 'International Tables Vol C Tables 4.2.6.8 and 6.1.1.4'
O O 0.0106 0.0060 'International Tables Vol C Tables 4.2.6.8 and 6.1.1.4'
Mn Mn 0.3368 0.7283 'International Tables Vol C Tables 4.2.6.8 and 6.1.1.4'
Cu Cu 0.3201 1.2651 'International Tables Vol C Tables 4.2.6.8 and 6.1.1.4'

loop_
_geom_angle_atom_site_label_1
_geom_angle_atom_site_label_2
_geom_angle_atom_site_label_3
_geom_angle
_geom_angle_site_symmetry_1
_geom_angle_site_symmetry_3
_geom_angle_publ_flag
N1 Cu1 N3 158.49(10) . . ?
N1 Cu1 N4 85.22(9) . . ?
N3 Cu1 N4 94.87(10) . . ?
N1 Cu1 N2 90.72(10) . . ?
N3 Cu1 N2 97.15(10) . . ?
N4 Cu1 N2 156.72(10) . . ?
N8 Mn1 N5 99.69(11) . . ?
N8 Mn1 O1 165.68(9) . . ?
N5 Mn1 O1 94.35(9) . . ?
N8 Mn1 N10 93.29(11) . 3_565 ?
N5 Mn1 N10 93.42(11) . 3_565 ?
O1 Mn1 N10 88.62(10) . 3_565 ?
N8 Mn1 N5 92.64(11) . 3_665 ?
N5 Mn1 N5 80.09(10) . 3_665 ?
O1 Mn1 N5 87.00(9) . 3_665 ?
N10 Mn1 N5 171.87(11) 3_565 3_665 ?
N8 Mn1 O2 92.28(10) . . ?
N5 Mn1 O2 167.42(9) . . ?
O1 Mn1 O2 73.53(7) . . ?
N10 Mn1 O2 89.72(11) 3_565 . ?
N5 Mn1 O2 95.60(9) 3_665 . ?
C20 O1 Mn1 115.92(18) . . ?
C19 O2 Mn1 116.08(18) . . ?
C20 N1 C1 123.1(2) . . ?
C20 N1 Cu1 112.73(18) . . ?
C1 N1 Cu1 124.09(19) . . ?
C7 N2 C8 115.0(3) . . ?
C7 N2 Cu1 121.1(2) . . ?
C8 N2 Cu1 123.9(2) . . ?
C12 N3 C11 116.7(2) . . ?
C12 N3 Cu1 123.8(2) . . ?
C11 N3 Cu1 119.5(2) . . ?
C19 N4 C18 121.9(2) . . ?
C19 N4 Cu1 111.16(19) . . ?
C18 N4 Cu1 126.78(18) . . ?
N6 N5 Mn1 127.9(2) . . ?
N6 N5 Mn1 126.3(2) . 3_665 ?
Mn1 N5 Mn1 99.91(10) . 3_665 ?
N7 N6 N5 178.1(4) . . ?
N9 N8 Mn1 130.8(2) . . ?
N8 N9 N10 176.7(3) . . ?
N9 N10 Mn1 132.5(2) . 3_565 ?
C2 C1 C6 119.4(3) . . ?
C2 C1 N1 121.6(3) . . ?
C6 C1 N1 118.8(3) . . ?
C3 C2 C1 119.7(3) . . ?
C4 C3 C2 121.2(4) . . ?
C5 C4 C3 119.9(3) . . ?
C4 C5 C6 121.1(4) . . ?
C1 C6 C5 118.6(3) . . ?
C1 C6 C7 123.9(3) . . ?
C5 C6 C7 117.4(3) . . ?
N2 C7 C6 128.0(3) . . ?
N2 C8 C9 114.6(3) . . ?
C8 C9 C10 115.2(3) . . ?
C9 C10 C11 114.2(3) . . ?
N3 C11 C10 109.1(2) . . ?
N3 C12 C13 129.0(3) . . ?
C14 C13 C18 119.3(3) . . ?
C14 C13 C12 114.7(3) . . ?
C18 C13 C12 126.0(3) . . ?
C15 C14 C13 122.0(3) . . ?
C14 C15 C16 118.9(3) . . ?
C15 C16 C17 120.7(3) . . ?
C16 C17 C18 121.7(3) . . ?
C17 C18 N4 123.8(3) . . ?
C17 C18 C13 117.4(3) . . ?
N4 C18 C13 118.8(3) . . ?
O2 C19 N4 129.4(3) . . ?
O2 C19 C20 115.7(2) . . ?
N4 C19 C20 114.9(2) . . ?
O1 C20 N1 128.3(3) . . ?
O1 C20 C19 117.5(2) . . ?
N1 C20 C19 114.2(2) . . ?

loop_
_geom_bond_atom_site_label_1
_geom_bond_atom_site_label_2
_geom_bond_distance
_geom_bond_site_symmetry_2
_geom_bond_publ_flag
Cu1 N1 1.933(2) . ?
Cu1 N3 1.943(2) . ?
Cu1 N4 1.972(2) . ?
Cu1 N2 2.000(3) . ?
Mn1 N8 2.179(3) . ?
Mn1 N5 2.202(2) . ?
Mn1 O1 2.208(2) . ?
Mn1 N10 2.218(3) 3_565 ?
Mn1 N5 2.223(3) 3_665 ?
Mn1 O2 2.224(2) . ?
O1 C20 1.247(3) . ?
O2 C19 1.245(3) . ?
N1 C20 1.327(3) . ?
N1 C1 1.410(4) . ?
N2 C7 1.282(4) . ?
N2 C8 1.496(4) . ?
N3 C12 1.276(4) . ?
N3 C11 1.479(4) . ?
N4 C19 1.337(3) . ?
N4 C18 1.413(3) . ?
N5 N6 1.183(3) . ?
N5 Mn1 2.223(3) 3_665 ?
N6 N7 1.152(4) . ?
N8 N9 1.162(4) . ?
N9 N10 1.166(4) . ?
N10 Mn1 2.218(3) 3_565 ?
C1 C2 1.402(4) . ?
C1 C6 1.409(4) . ?
C2 C3 1.386(5) . ?
C3 C4 1.376(5) . ?
C4 C5 1.366(5) . ?
C5 C6 1.409(4) . ?
C6 C7 1.449(4) . ?
C8 C9 1.513(5) . ?
C9 C10 1.516(4) . ?
C10 C11 1.516(4) . ?
C12 C13 1.451(4) . ?
C13 C14 1.409(4) . ?
C13 C18 1.425(4) . ?
C14 C15 1.366(4) . ?
C15 C16 1.389(4) . ?
C16 C17 1.390(4) . ?
C17 C18 1.396(4) . ?
C19 C20 1.536(4) . ?

loop_
_geom_torsion_atom_site_label_1
_geom_torsion_atom_site_label_2
_geom_torsion_atom_site_label_3
_geom_torsion_atom_site_label_4
_geom_torsion
_geom_torsion_site_symmetry_1
_geom_torsion_site_symmetry_2
_geom_torsion_site_symmetry_3
_geom_torsion_site_symmetry_4
_geom_torsion_publ_flag
N8 Mn1 O1 C20 -14.8(5) . . . . ?
N5 Mn1 O1 C20 176.4(2) . . . . ?
N10 Mn1 O1 C20 83.1(2) 3_565 . . . ?
N5 Mn1 O1 C20 -103.8(2) 3_665 . . . ?
O2 Mn1 O1 C20 -7.0(2) . . . . ?
N8 Mn1 O2 C19 -171.3(2) . . . . ?
N5 Mn1 O2 C19 26.5(5) . . . . ?
O1 Mn1 O2 C19 10.6(2) . . . . ?
N10 Mn1 O2 C19 -78.1(2) 3_565 . . . ?
N5 Mn1 O2 C19 95.8(2) 3_665 . . . ?
N3 Cu1 N1 C20 104.0(3) . . . . ?
N4 Cu1 N1 C20 12.8(2) . . . . ?
N2 Cu1 N1 C20 -144.2(2) . . . . ?
N3 Cu1 N1 C1 -72.9(4) . . . . ?
N4 Cu1 N1 C1 -164.0(2) . . . . ?
N2 Cu1 N1 C1 38.9(2) . . . . ?
N1 Cu1 N2 C7 -28.0(3) . . . . ?
N3 Cu1 N2 C7 131.9(3) . . . . ?
N4 Cu1 N2 C7 -107.6(3) . . . . ?
N1 Cu1 N2 C8 151.4(2) . . . . ?
N3 Cu1 N2 C8 -48.7(3) . . . . ?
N4 Cu1 N2 C8 71.9(4) . . . . ?
N1 Cu1 N3 C12 -89.8(4) . . . . ?
N4 Cu1 N3 C12 -0.5(3) . . . . ?
N2 Cu1 N3 C12 159.5(2) . . . . ?
N1 Cu1 N3 C11 92.4(3) . . . . ?
N4 Cu1 N3 C11 -178.3(2) . . . . ?
N2 Cu1 N3 C11 -18.2(2) . . . . ?
N1 Cu1 N4 C19 -9.5(2) . . . . ?
N3 Cu1 N4 C19 -167.9(2) . . . . ?
N2 Cu1 N4 C19 71.1(3) . . . . ?
N1 Cu1 N4 C18 166.5(2) . . . . ?
N3 Cu1 N4 C18 8.1(2) . . . . ?
N2 Cu1 N4 C18 -112.8(3) . . . . ?
N8 Mn1 N5 N6 62.7(3) . . . . ?
O1 Mn1 N5 N6 -120.1(3) . . . . ?
N10 Mn1 N5 N6 -31.2(3) 3_565 . . . ?
N5 Mn1 N5 N6 153.7(3) 3_665 . . . ?
O2 Mn1 N5 N6 -135.4(4) . . . . ?
N8 Mn1 N5 Mn1 -91.01(11) . . . 3_665 ?
O1 Mn1 N5 Mn1 86.18(10) . . . 3_665 ?
N10 Mn1 N5 Mn1 175.06(11) 3_565 . . 3_665 ?
N5 Mn1 N5 Mn1 0.0 3_665 . . 3_665 ?
O2 Mn1 N5 Mn1 70.9(4) . . . 3_665 ?
Mn1 N5 N6 N7 100(10) . . . . ?
Mn1 N5 N6 N7 -113(10) 3_665 . . . ?
N5 Mn1 N8 N9 -97.7(3) . . . . ?
O1 Mn1 N8 N9 93.7(5) . . . . ?
N10 Mn1 N8 N9 -3.7(3) 3_565 . . . ?
N5 Mn1 N8 N9 -178.1(3) 3_665 . . . ?
O2 Mn1 N8 N9 86.2(3) . . . . ?
Mn1 N8 N9 N10 -170(6) . . . . ?
N8 N9 N10 Mn1 175(100) . . . 3_565 ?
C20 N1 C1 C2 -28.4(4) . . . . ?
Cu1 N1 C1 C2 148.1(2) . . . . ?
C20 N1 C1 C6 156.2(3) . . . . ?
Cu1 N1 C1 C6 -27.3(4) . . . . ?
C6 C1 C2 C3 1.6(5) . . . . ?
N1 C1 C2 C3 -173.8(3) . . . . ?
C1 C2 C3 C4 -2.0(6) . . . . ?
C2 C3 C4 C5 0.1(6) . . . . ?
C3 C4 C5 C6 2.1(6) . . . . ?
C2 C1 C6 C5 0.6(5) . . . . ?
N1 C1 C6 C5 176.1(3) . . . . ?
C2 C1 C6 C7 177.8(3) . . . . ?
N1 C1 C6 C7 -6.7(5) . . . . ?
C4 C5 C6 C1 -2.5(5) . . . . ?
C4 C5 C6 C7 -179.9(3) . . . . ?
C8 N2 C7 C6 -172.8(3) . . . . ?
Cu1 N2 C7 C6 6.6(5) . . . . ?
C1 C6 C7 N2 17.8(5) . . . . ?
C5 C6 C7 N2 -165.0(3) . . . . ?
C7 N2 C8 C9 -166.2(3) . . . . ?
Cu1 N2 C8 C9 14.3(4) . . . . ?
N2 C8 C9 C10 74.7(4) . . . . ?
C8 C9 C10 C11 -58.2(4) . . . . ?
C12 N3 C11 C10 -89.4(3) . . . . ?
Cu1 N3 C11 C10 88.5(3) . . . . ?
C9 C10 C11 N3 -47.9(4) . . . . ?
C11 N3 C12 C13 173.3(3) . . . . ?
Cu1 N3 C12 C13 -4.5(4) . . . . ?
N3 C12 C13 C14 -175.7(3) . . . . ?
N3 C12 C13 C18 3.1(5) . . . . ?
C18 C13 C14 C15 -0.3(4) . . . . ?
C12 C13 C14 C15 178.6(3) . . . . ?
C13 C14 C15 C16 -2.0(5) . . . . ?
C14 C15 C16 C17 1.6(5) . . . . ?
C15 C16 C17 C18 1.1(5) . . . . ?
C16 C17 C18 N4 175.7(3) . . . . ?
C16 C17 C18 C13 -3.3(4) . . . . ?
C19 N4 C18 C17 -14.1(4) . . . . ?
Cu1 N4 C18 C17 170.3(2) . . . . ?
C19 N4 C18 C13 164.9(3) . . . . ?
Cu1 N4 C18 C13 -10.7(4) . . . . ?
C14 C13 C18 C17 2.9(4) . . . . ?
C12 C13 C18 C17 -175.9(3) . . . . ?
C14 C13 C18 N4 -176.2(2) . . . . ?
C12 C13 C18 N4 5.0(4) . . . . ?
Mn1 O2 C19 N4 171.7(2) . . . . ?
Mn1 O2 C19 C20 -12.2(3) . . . . ?
C18 N4 C19 O2 4.8(5) . . . . ?
Cu1 N4 C19 O2 -178.9(3) . . . . ?
C18 N4 C19 C20 -171.4(2) . . . . ?
Cu1 N4 C19 C20 4.9(3) . . . . ?
Mn1 O1 C20 N1 -179.7(2) . . . . ?
Mn1 O1 C20 C19 3.5(3) . . . . ?
C1 N1 C20 O1 -13.2(5) . . . . ?
Cu1 N1 C20 O1 169.9(2) . . . . ?
C1 N1 C20 C19 163.7(3) . . . . ?
Cu1 N1 C20 C19 -13.1(3) . . . . ?
O2 C19 C20 O1 6.0(4) . . . . ?
N4 C19 C20 O1 -177.3(3) . . . . ?
O2 C19 C20 N1 -171.3(3) . . . . ?
N4 C19 C20 N1 5.4(4) . . . . ?
